data_2216495
loop_
_publ_author_name
'S. Balamurugan'
'A. Thiruvalluvar'
'R. J. Butcher'
'A. Manimekalai'
'J. Jayabharathi'

_publ_section_title
;
 1,<i>t</i>-3-Dimethyl-<i>r</i>-2,<i>c</i>-6-diphenylpiperidin-<i>c</i>-4-yl
 acetate
;
_journal_coeditor_code HB2640
_journal_issue 12
_journal_name_full 'Acta Crystallographica Section E'
_journal_page_first o4826
_journal_page_last o4826
_journal_paper_doi 10.1107/S1600536807058849
_journal_volume 63
_journal_year 2007
_chemical_formula_iupac 'C21 H25 N O2'
_chemical_formula_moiety 'C21 H25 N O2'
_chemical_formula_structural 'C21 H25 N O2'
_chemical_formula_sum 'C21 H25 N O2'
_chemical_formula_weight 323.42
_chemical_melting_point 417.5
_chemical_name_common 'piperidine derivative'
_chemical_name_systematic
;
1,t-3-Dimethyl-r-2,c-6-diphenylpiperidin-c-4-yl acetate
;
_space_group_IT_number 14
_symmetry_cell_setting monoclinic
_symmetry_space_group_name_Hall '-P 2ybc'
_symmetry_space_group_name_H-M 'P 1 21/c 1'
_atom_sites_solution_hydrogens geom
_atom_sites_solution_primary direct
_atom_sites_solution_secondary difmap
_cell_angle_alpha 90
_cell_angle_beta 99.584(4)
_cell_angle_gamma 90
_cell_formula_units_Z 4
_cell_length_a 14.4091(5)
_cell_length_b 12.8347(4)
_cell_length_c 10.1715(4)
_cell_measurement_reflns_used 4918
_cell_measurement_temperature 200(2)
_cell_measurement_theta_max 32.399
_cell_measurement_theta_min 4.7063
_cell_volume 1854.83(12)
_computing_cell_refinement 'CrysAlis CCD'
_computing_data_collection 'CrysAlis CCD (Oxford Diffraction, 2007)'
_computing_data_reduction 'CrysAlis RED'
_computing_molecular_graphics 'ORTEP-3 (Farrugia, 1997)'
_computing_publication_material 'PLATON (Spek, 2003)'
_computing_structure_refinement 'SHELXL97 (Sheldrick, 1997)'
_computing_structure_solution 'SHELXS97 (Sheldrick, 1990)'
_diffrn_ambient_temperature 200(2)
_diffrn_detector_area_resol_mean 10.5081
_diffrn_measured_fraction_theta_full 0.992
_diffrn_measured_fraction_theta_max 0.911
_diffrn_measurement_device_type 'Oxford Diffraction Gemini'
_diffrn_measurement_method '\f and \w scans'
_diffrn_radiation_monochromator graphite
_diffrn_radiation_source 'fine-focus sealed tube'
_diffrn_radiation_type MoK\a
_diffrn_radiation_wavelength 0.71073
_diffrn_reflns_av_R_equivalents 0.0299
_diffrn_reflns_av_sigmaI/netI 0.0553
_diffrn_reflns_limit_h_max 21
_diffrn_reflns_limit_h_min -21
_diffrn_reflns_limit_k_max 18
_diffrn_reflns_limit_k_min -18
_diffrn_reflns_limit_l_max 15
_diffrn_reflns_limit_l_min -14
_diffrn_reflns_number 17595
_diffrn_reflns_theta_full 25.00
_diffrn_reflns_theta_max 32.44
_diffrn_reflns_theta_min 4.72
_diffrn_standards_decay_% 0
_diffrn_standards_interval_count 0
_diffrn_standards_interval_time 0
_diffrn_standards_number 0
_exptl_absorpt_coefficient_mu 0.074
_exptl_absorpt_correction_T_max 1.00000
_exptl_absorpt_correction_T_min 0.88699
_exptl_absorpt_correction_type multi-scan
_exptl_absorpt_process_details '(CrysAlis RED; Oxford Diffraction, 2007)'
_exptl_crystal_colour colourless
_exptl_crystal_density_diffrn 1.158
_exptl_crystal_density_method 'Not Measured'
_exptl_crystal_description prism
_exptl_crystal_F_000 696
_exptl_crystal_size_max 0.46
_exptl_crystal_size_mid 0.41
_exptl_crystal_size_min 0.33
_refine_diff_density_max 0.369
_refine_diff_density_min -0.249
_refine_ls_extinction_method none
_refine_ls_goodness_of_fit_ref 1.157
_refine_ls_hydrogen_treatment constr
_refine_ls_matrix_type full
_refine_ls_number_parameters 219
_refine_ls_number_reflns 6096
_refine_ls_number_restraints 0
_refine_ls_restrained_S_all 1.157
_refine_ls_R_factor_all 0.1499
_refine_ls_R_factor_gt 0.0659
_refine_ls_shift/su_max <0.001
_refine_ls_shift/su_mean 0.000
_refine_ls_structure_factor_coef Fsqd
_refine_ls_weighting_details 'calc w=1/[\s^2^(Fo^2^)+(0.1131P)^2^] where P=(Fo^2^+2Fc^2^)/3'
_refine_ls_weighting_scheme calc
_refine_ls_wR_factor_gt 0.1911
_refine_ls_wR_factor_ref 0.2441
_reflns_number_gt 2679
_reflns_number_total 6096
_reflns_threshold_expression I>2\s(I)
_cod_data_source_file hb2640.cif
_cod_data_source_block I
_cod_original_sg_symbol_H-M 'P 21/c'
_cod_database_code 2216495
_cod_database_fobs_code 2216495

loop_
_symmetry_equiv_pos_site_id
_symmetry_equiv_pos_as_xyz
1 x,y,z
2 -x,1/2+y,1/2-z
3 -x,-y,-z
4 x,1/2-y,1/2+z

loop_
_atom_site_aniso_label
_atom_site_aniso_U_11
_atom_site_aniso_U_22
_atom_site_aniso_U_33
_atom_site_aniso_U_12
_atom_site_aniso_U_13
_atom_site_aniso_U_23
O4 0.0702(8) 0.0458(7) 0.0578(7) 0.0185(6) 0.0092(6) -0.0004(5)
O14 0.1109(13) 0.0877(12) 0.0712(9) 0.0419(10) -0.0041(9) -0.0010(8)
N1 0.0431(7) 0.0340(7) 0.0665(8) 0.0016(5) 0.0124(6) -0.0016(6)
C1 0.0684(12) 0.0419(10) 0.1217(17) 0.0023(9) 0.0322(12) -0.0159(11)
C2 0.0490(9) 0.0385(9) 0.0506(8) -0.0008(7) 0.0130(7) 0.0000(6)
C3 0.0556(9) 0.0350(8) 0.0597(9) 0.0037(7) 0.0130(8) -0.0015(7)
C4 0.0567(9) 0.0356(8) 0.0523(9) 0.0093(7) 0.0102(7) 0.0011(6)
C5 0.0454(8) 0.0442(9) 0.0614(10) 0.0057(7) 0.0059(7) -0.0011(7)
C6 0.0469(8) 0.0402(9) 0.0507(8) 0.0033(7) 0.0077(7) -0.0025(7)
C14 0.0588(10) 0.0396(9) 0.0656(11) 0.0075(8) 0.0103(8) 0.0050(8)
C15 0.0735(12) 0.0412(10) 0.0952(13) 0.0082(9) 0.0142(10) -0.0011(10)
C21 0.0490(9) 0.0444(9) 0.0619(10) 0.0005(7) 0.0124(8) -0.0050(7)
C22 0.0600(11) 0.0612(12) 0.0799(12) 0.0008(9) 0.0231(10) -0.0045(9)
C23 0.0538(11) 0.0769(15) 0.124(2) -0.0102(10) 0.0305(13) -0.0149(14)
C24 0.0553(12) 0.0796(17) 0.125(2) 0.0042(11) -0.0028(14) -0.0324(14)
C25 0.0707(14) 0.0895(17) 0.0851(14) 0.0139(12) -0.0008(12) -0.0152(12)
C26 0.0603(11) 0.0718(13) 0.0720(12) 0.0079(10) 0.0123(9) -0.0036(10)
C31 0.0740(14) 0.0439(12) 0.145(2) -0.0015(10) 0.0337(14) -0.0047(12)
C61 0.0481(8) 0.0397(9) 0.0624(9) 0.0016(7) 0.0140(7) -0.0032(7)
C62 0.0582(10) 0.0624(12) 0.0654(10) -0.0073(9) -0.0029(9) 0.0090(9)
C63 0.0738(13) 0.0670(14) 0.0855(14) -0.0088(11) 0.0125(11) 0.0197(11)
C64 0.0672(12) 0.0449(11) 0.1109(17) -0.0047(9) 0.0312(12) -0.0009(11)
C65 0.0797(14) 0.0655(14) 0.0944(15) -0.0220(11) 0.0197(12) -0.0245(12)
C66 0.0762(13) 0.0608(12) 0.0650(11) -0.0137(10) 0.0101(10) -0.0140(9)

loop_
_atom_site_type_symbol
_atom_site_label
_atom_site_fract_x
_atom_site_fract_y
_atom_site_fract_z
_atom_site_U_iso_or_equiv
_atom_site_thermal_displace_type
_atom_site_occupancy
O O4 0.32202(9) 0.16159(9) 0.28687(11) 0.0581(4) Uani 1.000
O O14 0.40523(13) 0.12506(13) 0.48554(14) 0.0921(7) Uani 1.000
N N1 0.17919(9) 0.44697(10) 0.30565(13) 0.0475(4) Uani 1.000
C C1 0.13618(14) 0.53586(15) 0.3646(2) 0.0755(8) Uani 1.000
C C2 0.13055(11) 0.34956(12) 0.33244(15) 0.0455(5) Uani 1.000
C C3 0.17600(12) 0.25368(12) 0.27927(17) 0.0497(5) Uani 1.000
C C4 0.27921(12) 0.25084(12) 0.34094(16) 0.0481(5) Uani 1.000
C C5 0.32762(12) 0.34910(13) 0.30930(17) 0.0507(5) Uani 1.000
C C6 0.28042(11) 0.44450(12) 0.35972(15) 0.0460(5) Uani 1.000
C C14 0.38088(12) 0.10260(13) 0.37059(18) 0.0547(6) Uani 1.000
C C15 0.41314(15) 0.00998(15) 0.3039(2) 0.0700(7) Uani 1.000
C C21 0.02718(12) 0.35535(13) 0.27306(17) 0.0514(5) Uani 1.000
C C22 -0.04151(14) 0.33077(16) 0.3474(2) 0.0657(7) Uani 1.000
C C23 -0.13596(15) 0.33014(19) 0.2895(3) 0.0831(9) Uani 1.000
C C24 -0.16096(16) 0.3535(2) 0.1571(3) 0.0887(10) Uani 1.000
C C25 -0.09400(16) 0.3800(2) 0.0813(2) 0.0833(9) Uani 1.000
C C26 -0.00075(14) 0.38055(17) 0.13943(19) 0.0679(7) Uani 1.000
C C31 0.12658(17) 0.15319(16) 0.3069(3) 0.0859(9) Uani 1.000
C C61 0.32906(11) 0.54246(13) 0.32239(16) 0.0495(5) Uani 1.000
C C62 0.31558(13) 0.57689(16) 0.19171(18) 0.0635(6) Uani 1.000
C C63 0.36139(16) 0.66412(17) 0.1563(2) 0.0755(8) Uani 1.000
C C64 0.42193(15) 0.71767(16) 0.2499(3) 0.0725(8) Uani 1.000
C C65 0.43677(16) 0.68523(18) 0.3786(2) 0.0793(8) Uani 1.000
C C66 0.39077(14) 0.59724(16) 0.41530(19) 0.0675(7) Uani 1.000
H H1A 0.16658 0.60060 0.34337 0.1132 Uiso 1.000
H H1B 0.14449 0.52725 0.46159 0.1132 Uiso 1.000
H H1C 0.06887 0.53888 0.32809 0.1132 Uiso 1.000
H H2 0.13573 0.34185 0.43122 0.0546 Uiso 1.000
H H3 0.17142 0.26135 0.18056 0.0596 Uiso 1.000
H H4 0.28518 0.24319 0.43983 0.0576 Uiso 1.000
H H5A 0.32507 0.35465 0.21169 0.0608 Uiso 1.000
H H5B 0.39460 0.34670 0.35176 0.0608 Uiso 1.000
H H6 0.28822 0.44051 0.45914 0.0552 Uiso 1.000
H H15A 0.38309 0.00912 0.21010 0.1049 Uiso 0.500
H H15B 0.39605 -0.05334 0.34812 0.1049 Uiso 0.500
H H15C 0.48164 0.01289 0.30937 0.1049 Uiso 0.500
H H15D 0.45743 -0.03001 0.36829 0.1049 Uiso 0.500
H H15E 0.44447 0.03245 0.23027 0.1049 Uiso 0.500
H H15F 0.35887 -0.03378 0.26903 0.1049 Uiso 0.500
H H22 -0.02411 0.31409 0.43924 0.0788 Uiso 1.000
H H23 -0.18290 0.31359 0.34162 0.0998 Uiso 1.000
H H24 -0.22538 0.35132 0.11704 0.1062 Uiso 1.000
H H25 -0.11192 0.39779 -0.01007 0.1000 Uiso 1.000
H H26 0.04565 0.39854 0.08706 0.0815 Uiso 1.000
H H31A 0.15747 0.09400 0.27127 0.1290 Uiso 1.000
H H31B 0.06051 0.15625 0.26391 0.1290 Uiso 1.000
H H31C 0.12993 0.14462 0.40332 0.1290 Uiso 1.000
H H62 0.27415 0.53987 0.12545 0.0762 Uiso 1.000
H H63 0.35079 0.68712 0.06627 0.0906 Uiso 1.000
H H64 0.45362 0.77756 0.22498 0.0869 Uiso 1.000
H H65 0.47866 0.72268 0.44389 0.0951 Uiso 1.000
H H66 0.40206 0.57466 0.50550 0.0810 Uiso 1.000

loop_
_atom_type_symbol
_atom_type_description
_atom_type_scat_dispersion_real
_atom_type_scat_dispersion_imag
_atom_type_scat_source
O O 0.0106 0.0060 'International Tables Vol C Tables 4.2.6.8 and 6.1.1.4'
N N 0.0061 0.0033 'International Tables Vol C Tables 4.2.6.8 and 6.1.1.4'
H H 0.0000 0.0000 'International Tables Vol C Tables 4.2.6.8 and 6.1.1.4'
C C 0.0033 0.0016 'International Tables Vol C Tables 4.2.6.8 and 6.1.1.4'

loop_
_geom_angle_atom_site_label_1
_geom_angle_atom_site_label_2
_geom_angle_atom_site_label_3
_geom_angle
_geom_angle_publ_flag
C4 O4 C14 118.12(13) no
C1 N1 C2 109.57(13) no
C1 N1 C6 108.83(13) no
C2 N1 C6 112.54(12) no
N1 C2 C3 111.69(13) no
N1 C2 C21 110.47(13) no
C3 C2 C21 110.38(13) no
C2 C3 C4 108.69(13) no
C2 C3 C31 111.99(16) no
C4 C3 C31 111.12(15) no
O4 C4 C3 108.17(13) no
O4 C4 C5 109.85(14) no
C3 C4 C5 110.49(13) no
C4 C5 C6 110.61(14) no
N1 C6 C5 111.12(13) no
N1 C6 C61 111.04(13) no
C5 C6 C61 109.24(13) no
O4 C14 O14 122.57(17) no
O4 C14 C15 112.21(15) no
O14 C14 C15 125.20(18) no
C2 C21 C22 121.25(16) no
C2 C21 C26 120.49(16) no
C22 C21 C26 118.18(17) no
C21 C22 C23 120.7(2) no
C22 C23 C24 119.6(2) no
C23 C24 C25 120.8(2) no
C24 C25 C26 119.2(2) no
C21 C26 C25 121.50(18) no
C6 C61 C62 120.53(15) no
C6 C61 C66 121.55(15) no
C62 C61 C66 117.86(16) no
C61 C62 C63 120.93(17) no
C62 C63 C64 120.4(2) no
C63 C64 C65 119.9(2) no
C64 C65 C66 120.2(2) no
C61 C66 C65 120.80(18) no
N1 C1 H1A 109.00 no
N1 C1 H1B 109.00 no
N1 C1 H1C 109.00 no
H1A C1 H1B 109.00 no
H1A C1 H1C 109.00 no
H1B C1 H1C 109.00 no
N1 C2 H2 108.00 no
C3 C2 H2 108.00 no
C21 C2 H2 108.00 no
C2 C3 H3 108.00 no
C4 C3 H3 108.00 no
C31 C3 H3 108.00 no
O4 C4 H4 109.00 no
C3 C4 H4 109.00 no
C5 C4 H4 109.00 no
C4 C5 H5A 110.00 no
C4 C5 H5B 110.00 no
C6 C5 H5A 110.00 no
C6 C5 H5B 110.00 no
H5A C5 H5B 108.00 no
N1 C6 H6 108.00 no
C5 C6 H6 108.00 no
C61 C6 H6 108.00 no
C14 C15 H15A 109.00 no
C14 C15 H15B 109.00 no
C14 C15 H15C 109.00 no
C14 C15 H15D 109.00 no
C14 C15 H15E 109.00 no
C14 C15 H15F 109.00 no
H15A C15 H15B 109.00 no
H15A C15 H15C 109.00 no
H15A C15 H15D 141.00 no
H15A C15 H15E 56.00 no
H15A C15 H15F 56.00 no
H15B C15 H15C 109.00 no
H15B C15 H15D 56.00 no
H15B C15 H15E 141.00 no
H15B C15 H15F 56.00 no
H15C C15 H15D 56.00 no
H15C C15 H15E 56.00 no
H15C C15 H15F 141.00 no
H15D C15 H15E 109.00 no
H15D C15 H15F 109.00 no
H15E C15 H15F 109.00 no
C21 C22 H22 120.00 no
C23 C22 H22 120.00 no
C22 C23 H23 120.00 no
C24 C23 H23 120.00 no
C23 C24 H24 120.00 no
C25 C24 H24 120.00 no
C24 C25 H25 120.00 no
C26 C25 H25 120.00 no
C21 C26 H26 119.00 no
C25 C26 H26 119.00 no
C3 C31 H31A 109.00 no
C3 C31 H31B 109.00 no
C3 C31 H31C 109.00 no
H31A C31 H31B 109.00 no
H31A C31 H31C 109.00 no
H31B C31 H31C 109.00 no
C61 C62 H62 120.00 no
C63 C62 H62 120.00 no
C62 C63 H63 120.00 no
C64 C63 H63 120.00 no
C63 C64 H64 120.00 no
C65 C64 H64 120.00 no
C64 C65 H65 120.00 no
C66 C65 H65 120.00 no
C61 C66 H66 120.00 no
C65 C66 H66 120.00 no

loop_
_geom_bond_atom_site_label_1
_geom_bond_atom_site_label_2
_geom_bond_distance
_geom_bond_publ_flag
O4 C4 1.452(2) no
O4 C14 1.333(2) no
O14 C14 1.199(2) no
N1 C1 1.473(2) no
N1 C2 1.481(2) no
N1 C6 1.471(2) no
C2 C3 1.534(2) no
C2 C21 1.513(2) no
C3 C4 1.515(2) no
C3 C31 1.522(3) no
C4 C5 1.502(2) no
C5 C6 1.530(2) no
C6 C61 1.518(2) no
C14 C15 1.481(3) no
C21 C22 1.379(3) no
C21 C26 1.390(3) no
C22 C23 1.390(3) no
C23 C24 1.368(4) no
C24 C25 1.374(3) no
C25 C26 1.375(3) no
C61 C62 1.383(2) no
C61 C66 1.378(3) no
C62 C63 1.378(3) no
C63 C64 1.365(3) no
C64 C65 1.356(4) no
C65 C66 1.392(3) no
C1 H1A 0.9800 no
C1 H1B 0.9800 no
C1 H1C 0.9800 no
C2 H2 1.0000 no
C3 H3 1.0000 no
C4 H4 1.0000 no
C5 H5A 0.9900 no
C5 H5B 0.9900 no
C6 H6 1.0000 no
C15 H15A 0.9800 no
C15 H15B 0.9800 no
C15 H15C 0.9800 no
C15 H15D 0.9800 no
C15 H15E 0.9800 no
C15 H15F 0.9800 no
C22 H22 0.9500 no
C23 H23 0.9500 no
C24 H24 0.9500 no
C25 H25 0.9500 no
C26 H26 0.9500 no
C31 H31A 0.9800 no
C31 H31B 0.9800 no
C31 H31C 0.9800 no
C62 H62 0.9500 no
C63 H63 0.9500 no
C64 H64 0.9500 no
C65 H65 0.9500 no
C66 H66 0.9500 no

loop_
_geom_hbond_atom_site_label_D
_geom_hbond_atom_site_label_H
_geom_hbond_atom_site_label_A
_geom_hbond_site_symmetry_A
_geom_hbond_distance_DH
_geom_hbond_distance_HA
_geom_hbond_distance_DA
_geom_hbond_angle_DHA
_geom_hbond_publ_flag
C15 H15D O14 3_656 0.98 2.58 3.546(3) 170 yes
C65 H65 O14 3_666 0.95 2.59 3.460(3) 152 yes

loop_
_geom_torsion_atom_site_label_1
_geom_torsion_atom_site_label_2
_geom_torsion_atom_site_label_3
_geom_torsion_atom_site_label_4
_geom_torsion
_geom_torsion_publ_flag
C14 O4 C4 C3 -136.45(15) no
C14 O4 C4 C5 102.88(16) no
C4 O4 C14 O14 -6.1(3) no
C4 O4 C14 C15 175.42(15) no
C1 N1 C2 C3 -177.06(14) no
C1 N1 C2 C21 59.67(17) no
C6 N1 C2 C3 -55.83(16) no
C6 N1 C2 C21 -179.10(12) no
C1 N1 C6 C5 176.04(13) no
C1 N1 C6 C61 -62.16(16) no
C2 N1 C6 C5 54.38(16) no
C2 N1 C6 C61 176.19(12) no
N1 C2 C3 C4 56.64(17) no
N1 C2 C3 C31 179.79(16) no
C21 C2 C3 C4 179.96(12) no
C21 C2 C3 C31 -56.9(2) no
N1 C2 C21 C22 -130.29(17) no
N1 C2 C21 C26 53.1(2) no
C3 C2 C21 C22 105.69(18) no
C3 C2 C21 C26 -71.0(2) no
C2 C3 C4 O4 -178.33(12) no
C2 C3 C4 C5 -58.06(17) no
C31 C3 C4 O4 58.00(19) no
C31 C3 C4 C5 178.27(16) no
O4 C4 C5 C6 177.30(13) no
C3 C4 C5 C6 58.04(17) no
C4 C5 C6 N1 -55.41(17) no
C4 C5 C6 C61 -178.26(13) no
N1 C6 C61 C62 -49.7(2) no
N1 C6 C61 C66 133.17(17) no
C5 C6 C61 C62 73.23(19) no
C5 C6 C61 C66 -103.94(18) no
C2 C21 C22 C23 -175.99(18) no
C26 C21 C22 C23 0.7(3) no
C2 C21 C26 C25 175.93(19) no
C22 C21 C26 C25 -0.8(3) no
C21 C22 C23 C24 0.4(3) no
C22 C23 C24 C25 -1.6(4) no
C23 C24 C25 C26 1.5(4) no
C24 C25 C26 C21 -0.3(4) no
C6 C61 C62 C63 -178.25(18) no
C66 C61 C62 C63 -1.0(3) no
C6 C61 C66 C65 178.18(18) no
C62 C61 C66 C65 0.9(3) no
C61 C62 C63 C64 0.7(3) no
C62 C63 C64 C65 -0.3(3) no
C63 C64 C65 C66 0.3(3) no
C64 C65 C66 C61 -0.6(3) no
